data_7113635
loop_
_publ_author_name
'Driess, Matthias'
'Merz, Klaus'
'Mons\'e, Christian'

_publ_section_title
;
 Synthesis of the first fluoro(phosphanyl)- and diphosphanyl-stannanes
 and surprising formation of [P(SnMe3)4]+SiF5-
;
_journal_coden_ASTM CHCOFS
_journal_issue 20
_journal_name_full
;
 Chemical Communications (Cambridge, United Kingdom)
;
_journal_page_first 2608
_journal_page_last 2609
_journal_paper_doi 10.1039/b308660g
_journal_year 2003
_chemical_formula_sum 'C30 H50 P2 Sn'
_chemical_formula_weight 591.33
_space_group_IT_number 2
_symmetry_cell_setting triclinic
_symmetry_space_group_name_Hall '-P 1'
_symmetry_space_group_name_H-M 'P -1'
_atom_sites_solution_hydrogens geom
_atom_sites_solution_primary direct
_atom_sites_solution_secondary difmap
_audit_creation_method SHELXL-97
_cell_angle_alpha 105.176(17)
_cell_angle_beta 96.941(15)
_cell_angle_gamma 93.621(13)
_cell_formula_units_Z 2
_cell_length_a 9.8122(18)
_cell_length_b 10.394(2)
_cell_length_c 16.662(4)
_cell_measurement_reflns_used 36
_cell_measurement_temperature 203(2)
_cell_measurement_theta_max 16.2
_cell_measurement_theta_min 3.5
_cell_volume 1620.1(6)
_computing_cell_refinement 'SAINT (Siemens, 1996)'
_computing_data_collection 'SMART (Siemens, 1996)'
_computing_data_reduction 'SAINT (Siemens, 1996)'
_computing_molecular_graphics 'SHELXTL (Siemens, 1996)'
_computing_publication_material 'SHELXTL (Siemens, 1996)'
_computing_structure_refinement 'SHELXTL (Siemens, 1996)'
_computing_structure_solution 'SHELXTL (Siemens, 1996)'
_diffrn_ambient_temperature 203(2)
_diffrn_measured_fraction_theta_full 0.754
_diffrn_measured_fraction_theta_max 0.686
_diffrn_measurement_device_type 'Bruker axs CCD 1000'
_diffrn_measurement_method omega-scan
_diffrn_radiation_monochromator graphite
_diffrn_radiation_source 'fine-focus sealed tube'
_diffrn_radiation_type MoK\a
_diffrn_radiation_wavelength 0.71073
_diffrn_reflns_av_R_equivalents 0.0000
_diffrn_reflns_av_sigmaI/netI 0.0201
_diffrn_reflns_limit_h_max 6
_diffrn_reflns_limit_h_min -7
_diffrn_reflns_limit_k_max 10
_diffrn_reflns_limit_k_min -12
_diffrn_reflns_limit_l_max 19
_diffrn_reflns_limit_l_min -5
_diffrn_reflns_number 3999
_diffrn_reflns_theta_full 22.50
_diffrn_reflns_theta_max 25.17
_diffrn_reflns_theta_min 2.04
_exptl_absorpt_coefficient_mu 0.902
_exptl_absorpt_correction_T_max 0.7342
_exptl_absorpt_correction_T_min 0.6549
_exptl_absorpt_correction_type empirical
_exptl_crystal_colour colorless
_exptl_crystal_density_diffrn 1.212
_exptl_crystal_density_method 'not measured'
_exptl_crystal_description needle
_exptl_crystal_F_000 620
_exptl_crystal_size_max 0.2
_exptl_crystal_size_mid 0.1
_exptl_crystal_size_min 0.1
_refine_diff_density_max 1.046
_refine_diff_density_min -1.171
_refine_diff_density_rms 0.160
_refine_ls_extinction_method none
_refine_ls_goodness_of_fit_ref 1.148
_refine_ls_hydrogen_treatment mixed
_refine_ls_matrix_type full
_refine_ls_number_parameters 298
_refine_ls_number_reflns 3999
_refine_ls_number_restraints 0
_refine_ls_restrained_S_all 1.148
_refine_ls_R_factor_all 0.0519
_refine_ls_R_factor_gt 0.0458
_refine_ls_shift/su_max 0.001
_refine_ls_shift/su_mean 0.000
_refine_ls_structure_factor_coef Fsqd
_refine_ls_weighting_details
;
calc w=1/[\s^2^(Fo^2^)+(0.1222P)^2^+0.5072P] where
P=(Fo^2^+2Fc^2^)/3
;
_refine_ls_weighting_scheme calc
_refine_ls_wR_factor_gt 0.1423
_refine_ls_wR_factor_ref 0.1594
_reflns_number_gt 3609
_reflns_number_total 3999
_reflns_threshold_expression >2sigma(I)
_cod_duplicate_entry 7104855
_cod_data_source_file b308660g.txt
_cod_data_source_block p-1
_cod_original_sg_symbol_H-M P-1
_cod_database_code 7113635

loop_
_symmetry_equiv_pos_as_xyz
'x, y, z'
'-x, -y, -z'

loop_
_atom_site_label
_atom_site_type_symbol
_atom_site_fract_x
_atom_site_fract_y
_atom_site_fract_z
_atom_site_U_iso_or_equiv
_atom_site_adp_type
_atom_site_occupancy
_atom_site_symmetry_multiplicity
_atom_site_calc_flag
_atom_site_refinement_flags
Sn1 Sn 0.96351(5) 0.98255(3) 0.251334(19) 0.0260(3) Uani 1 1 d .
C1 C 0.8752(7) 0.8729(5) 0.3300(3) 0.0243(16) Uani 1 1 d .
P2 P 0.9085(3) 1.22099(15) 0.26352(12) 0.0526(7) Uani 1 1 d .
C16 C 0.8734(10) 0.8671(5) 0.1245(3) 0.030(2) Uani 1 1 d .
C3 C 0.8324(8) 0.6560(5) 0.3573(3) 0.0306(18) Uani 1 1 d .
H3A H 0.8479 0.5651 0.3462 0.037 Uiso 1 1 calc R
P1 P 1.2210(3) 1.0084(2) 0.29648(12) 0.0518(7) Uani 1 1 d .
C5 C 0.7284(7) 0.8424(5) 0.4308(3) 0.0287(16) Uani 1 1 d .
H5A H 0.6721 0.8785 0.4713 0.034 Uiso 1 1 calc R
C6 C 0.7882(7) 0.9262(5) 0.3908(3) 0.0292(17) Uani 1 1 d .
C17 C 0.9543(9) 0.8003(5) 0.0618(3) 0.025(2) Uani 1 1 d .
C2 C 0.8978(7) 0.7362(5) 0.3147(3) 0.0296(17) Uani 1 1 d .
C19 C 0.7387(11) 0.7007(6) -0.0301(4) 0.030(2) Uani 1 1 d .
C18 C 0.8767(12) 0.7182(5) -0.0132(3) 0.036(3) Uani 1 1 d .
H18A H 0.9261 0.6719 -0.0547 0.044 Uiso 1 1 calc R
C20 C 0.6637(9) 0.7672(6) 0.0321(3) 0.0329(19) Uani 1 1 d .
H20A H 0.5668 0.7561 0.0224 0.039 Uiso 1 1 calc R
C28 C 0.6397(8) 0.9182(7) 0.1709(4) 0.041(2) Uani 1 1 d .
H28A H 0.7014 0.9706 0.2221 0.049 Uiso 1 1 calc R
C4 C 0.7468(8) 0.7056(6) 0.4147(3) 0.0364(19) Uani 1 1 d .
C21 C 0.7315(11) 0.8493(6) 0.1077(4) 0.035(2) Uani 1 1 d .
C10 C 0.6750(8) 0.6155(6) 0.4583(4) 0.039(2) Uani 1 1 d .
H10A H 0.6215 0.6710 0.4986 0.047 Uiso 1 1 calc R
C13 C 0.7649(8) 1.0738(5) 0.4131(3) 0.0317(18) Uani 1 1 d .
H13A H 0.7620 1.1022 0.3607 0.038 Uiso 1 1 calc R
C8 C 1.1128(10) 0.6167(7) 0.2952(4) 0.057(2) Uani 1 1 d .
H8A H 1.1703 0.5752 0.2542 0.086 Uiso 1 1 calc R
H8B H 1.0782 0.5510 0.3216 0.086 Uiso 1 1 calc R
H8C H 1.1668 0.6903 0.3375 0.086 Uiso 1 1 calc R
C25 C 0.6704(9) 0.6123(6) -0.1152(4) 0.042(2) Uani 1 1 d .
H25A H 0.7170 0.5290 -0.1270 0.050 Uiso 1 1 calc R
C22 C 1.1070(10) 0.8206(6) 0.0744(3) 0.031(2) Uani 1 1 d .
H22A H 1.1376 0.8330 0.1350 0.038 Uiso 1 1 calc R
C15 C 0.8913(10) 1.1540(6) 0.4738(5) 0.056(3) Uani 1 1 d .
H15A H 0.8778 1.2486 0.4886 0.085 Uiso 1 1 calc R
H15B H 0.9734 1.1405 0.4468 0.085 Uiso 1 1 calc R
H15C H 0.9021 1.1235 0.5243 0.085 Uiso 1 1 calc R
C7 C 0.9933(8) 0.6687(5) 0.2519(3) 0.0335(18) Uani 1 1 d .
H7A H 1.0317 0.7381 0.2276 0.040 Uiso 1 1 calc R
C26 C 0.6919(9) 0.6794(7) -0.1837(4) 0.052(2) Uani 1 1 d .
H26A H 0.7897 0.7040 -0.1813 0.079 Uiso 1 1 calc R
H26B H 0.6433 0.7593 -0.1756 0.079 Uiso 1 1 calc R
H26C H 0.6565 0.6181 -0.2380 0.079 Uiso 1 1 calc R
C14 C 0.6350(11) 1.1077(8) 0.4474(6) 0.065(3) Uani 1 1 d .
H14A H 0.5571 1.0562 0.4082 0.098 Uiso 1 1 calc R
H14B H 0.6264 1.2026 0.4555 0.098 Uiso 1 1 calc R
H14C H 0.6366 1.0864 0.5008 0.098 Uiso 1 1 calc R
C9 C 0.9099(9) 0.5594(6) 0.1797(4) 0.051(2) Uani 1 1 d .
H9A H 0.9707 0.5180 0.1409 0.076 Uiso 1 1 calc R
H9B H 0.8393 0.5987 0.1505 0.076 Uiso 1 1 calc R
H9C H 0.8666 0.4922 0.2019 0.076 Uiso 1 1 calc R
C11 C 0.5752(12) 0.5092(9) 0.3946(6) 0.085(4) Uani 1 1 d .
H11A H 0.5094 0.5521 0.3646 0.127 Uiso 1 1 calc R
H11B H 0.5265 0.4549 0.4235 0.127 Uiso 1 1 calc R
H11C H 0.6260 0.4527 0.3551 0.127 Uiso 1 1 calc R
C30 C 0.5443(10) 0.8153(9) 0.1974(5) 0.069(3) Uani 1 1 d .
H30A H 0.4881 0.8630 0.2373 0.103 Uiso 1 1 calc R
H30B H 0.6005 0.7594 0.2232 0.103 Uiso 1 1 calc R
H30C H 0.4849 0.7596 0.1482 0.103 Uiso 1 1 calc R
C27 C 0.5139(11) 0.5715(9) -0.1173(5) 0.070(3) Uani 1 1 d .
H27A H 0.4759 0.5155 -0.1729 0.105 Uiso 1 1 calc R
H27B H 0.4657 0.6514 -0.1044 0.105 Uiso 1 1 calc R
H27C H 0.5029 0.5222 -0.0761 0.105 Uiso 1 1 calc R
C23 C 1.1558(10) 0.9480(9) 0.0551(6) 0.064(3) Uani 1 1 d .
H23A H 1.1093 1.0213 0.0853 0.097 Uiso 1 1 calc R
H23B H 1.1350 0.9376 -0.0048 0.097 Uiso 1 1 calc R
H23C H 1.2547 0.9673 0.0724 0.097 Uiso 1 1 calc R
C12 C 0.7830(10) 0.5520(9) 0.5082(6) 0.065(3) Uani 1 1 d .
H12A H 0.8450 0.6224 0.5483 0.098 Uiso 1 1 calc R
H12B H 0.8354 0.4958 0.4696 0.098 Uiso 1 1 calc R
H12C H 0.7360 0.4981 0.5380 0.098 Uiso 1 1 calc R
C29 C 0.5590(11) 1.0177(9) 0.1358(5) 0.072(3) Uani 1 1 d .
H29A H 0.6228 1.0792 0.1203 0.107 Uiso 1 1 calc R
H29B H 0.5085 1.0677 0.1782 0.107 Uiso 1 1 calc R
H29C H 0.4948 0.9693 0.0867 0.107 Uiso 1 1 calc R
C24 C 1.1807(12) 0.7036(9) 0.0267(6) 0.074(3) Uani 1 1 d .
H24A H 1.1490 0.6218 0.0393 0.111 Uiso 1 1 calc R
H24B H 1.2795 0.7226 0.0440 0.111 Uiso 1 1 calc R
H24C H 1.1600 0.6929 -0.0333 0.111 Uiso 1 1 calc R

loop_
_atom_site_aniso_label
_atom_site_aniso_U_11
_atom_site_aniso_U_22
_atom_site_aniso_U_33
_atom_site_aniso_U_23
_atom_site_aniso_U_13
_atom_site_aniso_U_12
Sn1 0.0273(6) 0.0216(2) 0.0272(2) 0.00276(15) 0.0044(2) 0.00359(19)
C1 0.022(6) 0.022(2) 0.028(2) 0.0036(18) 0.007(2) 0.001(2)
P2 0.072(2) 0.0261(8) 0.0673(11) 0.0154(7) 0.0270(11) 0.0151(8)
C16 0.037(8) 0.023(2) 0.028(3) 0.0053(19) 0.001(3) 0.007(3)
C3 0.028(6) 0.024(2) 0.040(3) 0.007(2) 0.010(3) 0.001(2)
P1 0.027(2) 0.0697(12) 0.0485(10) 0.0016(8) 0.0000(10) 0.0021(10)
C5 0.020(6) 0.032(3) 0.033(3) 0.004(2) 0.007(3) 0.005(3)
C6 0.028(6) 0.026(3) 0.029(2) 0.0024(19) -0.001(3) 0.006(3)
C17 0.015(8) 0.028(3) 0.030(3) 0.0058(19) 0.002(3) 0.004(3)
C2 0.034(6) 0.025(3) 0.028(2) 0.0033(19) 0.006(3) 0.002(3)
C19 0.015(8) 0.034(3) 0.036(3) 0.007(2) -0.004(3) -0.002(3)
C18 0.048(9) 0.030(3) 0.029(3) 0.000(2) 0.008(3) 0.014(3)
C20 0.015(7) 0.044(3) 0.039(3) 0.006(2) 0.004(3) 0.013(3)
C28 0.027(7) 0.051(4) 0.037(3) 0.000(3) 0.005(3) 0.007(3)
C4 0.041(7) 0.030(3) 0.034(3) 0.005(2) 0.001(3) 0.002(3)
C21 0.032(8) 0.034(3) 0.035(3) 0.007(2) -0.003(3) 0.002(3)
C10 0.033(7) 0.040(3) 0.048(3) 0.016(3) 0.016(3) -0.004(3)
C13 0.031(6) 0.026(3) 0.037(3) 0.005(2) 0.007(3) 0.010(3)
C8 0.075(9) 0.050(4) 0.049(4) 0.009(3) 0.016(4) 0.027(4)
C25 0.043(8) 0.038(3) 0.036(3) 0.000(2) -0.004(3) 0.007(3)
C22 0.020(9) 0.040(3) 0.030(3) 0.005(2) -0.001(3) 0.005(3)
C15 0.067(9) 0.029(3) 0.059(4) -0.004(3) -0.014(4) 0.002(3)
C7 0.042(6) 0.026(3) 0.034(3) 0.003(2) 0.015(3) 0.016(3)
C26 0.060(8) 0.050(4) 0.038(3) 0.003(3) -0.010(3) 0.005(4)
C14 0.056(9) 0.047(4) 0.104(6) 0.022(4) 0.043(6) 0.027(4)
C9 0.079(8) 0.032(3) 0.039(3) 0.002(2) 0.018(4) 0.008(3)
C11 0.088(11) 0.084(6) 0.071(5) 0.013(5) 0.012(5) -0.048(6)
C30 0.063(9) 0.080(6) 0.051(4) 0.001(4) 0.007(4) -0.007(5)
C27 0.074(10) 0.070(5) 0.045(4) -0.004(3) -0.011(4) -0.028(5)
C23 0.017(8) 0.078(6) 0.114(7) 0.050(5) 0.018(5) 0.004(4)
C12 0.042(8) 0.085(6) 0.093(6) 0.060(5) 0.028(5) 0.006(5)
C29 0.065(10) 0.079(6) 0.064(5) 0.004(4) 0.002(5) 0.034(5)
C24 0.059(10) 0.068(5) 0.081(6) -0.012(4) 0.021(5) 0.023(5)

loop_
_atom_type_symbol
_atom_type_description
_atom_type_scat_dispersion_real
_atom_type_scat_dispersion_imag
_atom_type_scat_source
C C 0.0033 0.0016 'International Tables Vol C Tables 4.2.6.8 and 6.1.1.4'
H H 0.0000 0.0000 'International Tables Vol C Tables 4.2.6.8 and 6.1.1.4'
P P 0.1023 0.0942 'International Tables Vol C Tables 4.2.6.8 and 6.1.1.4'
Sn Sn -0.6537 1.4246 'International Tables Vol C Tables 4.2.6.8 and 6.1.1.4'

loop_
_geom_angle_atom_site_label_1
_geom_angle_atom_site_label_2
_geom_angle_atom_site_label_3
_geom_angle
C1 Sn1 C16 103.0(2)
C1 Sn1 P1 105.93(18)
C16 Sn1 P1 120.8(2)
C1 Sn1 P2 119.20(15)
C16 Sn1 P2 105.85(16)
P1 Sn1 P2 103.09(8)
C2 C1 C6 118.3(5)
C2 C1 Sn1 116.8(4)
C6 C1 Sn1 124.7(4)
C21 C16 C17 119.7(6)
C21 C16 Sn1 116.7(4)
C17 C16 Sn1 123.4(6)
C4 C3 C2 122.2(5)
C6 C5 C4 123.5(6)
C5 C6 C1 118.8(5)
C5 C6 C13 120.2(5)
C1 C6 C13 121.0(5)
C18 C17 C16 115.0(8)
C18 C17 C22 122.7(6)
C16 C17 C22 122.3(6)
C3 C2 C1 119.9(5)
C3 C2 C7 117.4(5)
C1 C2 C7 122.8(5)
C18 C19 C20 117.7(6)
C18 C19 C25 119.3(6)
C20 C19 C25 123.0(9)
C19 C18 C17 125.6(6)
C21 C20 C19 120.5(8)
C29 C28 C21 109.7(6)
C29 C28 C30 112.7(8)
C21 C28 C30 112.2(6)
C3 C4 C5 117.2(5)
C3 C4 C10 121.0(5)
C5 C4 C10 121.8(6)
C16 C21 C20 121.4(6)
C16 C21 C28 122.4(6)
C20 C21 C28 116.2(8)
C4 C10 C11 110.1(6)
C4 C10 C12 110.3(7)
C11 C10 C12 111.6(7)
C14 C13 C6 115.8(6)
C14 C13 C15 110.9(6)
C6 C13 C15 108.6(6)
C26 C25 C19 110.5(6)
C26 C25 C27 110.8(6)
C19 C25 C27 113.0(6)
C17 C22 C23 110.7(6)
C17 C22 C24 116.0(6)
C23 C22 C24 109.8(8)
C8 C7 C9 112.2(5)
C8 C7 C2 111.6(5)
C9 C7 C2 110.3(6)

loop_
_geom_bond_atom_site_label_1
_geom_bond_atom_site_label_2
_geom_bond_distance
Sn1 C1 2.167(5)
Sn1 C16 2.186(6)
Sn1 P1 2.524(3)
Sn1 P2 2.5311(17)
C1 C2 1.413(7)
C1 C6 1.427(8)
C16 C21 1.378(11)
C16 C17 1.446(9)
C3 C4 1.369(9)
C3 C2 1.401(8)
C5 C6 1.373(8)
C5 C4 1.404(8)
C6 C13 1.521(7)
C17 C18 1.414(10)
C17 C22 1.482(11)
C2 C7 1.550(8)
C19 C18 1.340(11)
C19 C20 1.402(9)
C19 C25 1.522(9)
C20 C21 1.386(9)
C28 C29 1.532(11)
C28 C21 1.533(10)
C28 C30 1.561(11)
C4 C10 1.516(8)
C10 C11 1.518(11)
C10 C12 1.553(12)
C13 C14 1.485(11)
C13 C15 1.543(11)
C8 C7 1.506(10)
C25 C26 1.513(9)
C25 C27 1.561(13)
C22 C23 1.506(10)
C22 C24 1.542(10)
C7 C9 1.529(9)
